data_4021558
loop_
_publ_author_name
'Chikoto Fujimoto'
'Yukio Kusunose'
'Hiromitsu Maeda'

_publ_section_title
;
 CH&#x00B7;&#x00B7;&#x00B7;Anion Interaction in BF~2~ Complexes of
 C~3~-Bridged Oligopyrroles
;
_journal_name_full 'Journal of Organic Chemistry'
_journal_page_first 2389
_journal_page_last 2394
_journal_paper_doi 10.1021/jo052511f
_journal_volume 71
_journal_year 2006
_chemical_formula_sum 'C21 H29 B F2 N2 O2'
_chemical_formula_weight 390.27
_chemical_name_systematic
; 
 ? 
;
_space_group_IT_number 60
_space_group_name_Hall '-P 2n 2ab'
_space_group_name_H-M_alt 'P b c n'
_symmetry_cell_setting orthorhombic
_symmetry_Int_Tables_number 60
_symmetry_space_group_name_Hall '-P 2n 2ab'
_symmetry_space_group_name_H-M 'P b c n'
_atom_sites_solution_hydrogens geom
_atom_sites_solution_primary direct
_atom_sites_solution_secondary difmap
_audit_creation_method SHELXL-97
_cell_angle_alpha 90.00
_cell_angle_beta 90.00
_cell_angle_gamma 90.00
_cell_formula_units_Z 4
_cell_length_a 18.193(5)
_cell_length_b 11.808(3)
_cell_length_c 9.980(3)
_cell_measurement_reflns_used 3840
_cell_measurement_temperature 90(2)
_cell_measurement_theta_max 27.57
_cell_measurement_theta_min 2.90
_cell_volume 2143.9(10)
_computing_cell_refinement 'Bruker SMART'
_computing_data_collection 'Bruker SMART'
_computing_data_reduction 'Bruker SAINT'
_computing_molecular_graphics 'Bruker SHELXTL'
_computing_publication_material 'Bruker SHELXTL'
_computing_structure_refinement 'SHELXL-97 (Sheldrick, 1997)'
_computing_structure_solution 'SHELXS-97 (Sheldrick, 1990)'
_diffrn_ambient_temperature 90(2)
_diffrn_detector_area_resol_mean 8.366
_diffrn_measured_fraction_theta_full 0.999
_diffrn_measured_fraction_theta_max 0.999
_diffrn_measurement_device_type 'CCD area detector'
_diffrn_measurement_method 'phi and omega scans'
_diffrn_radiation_monochromator graphite
_diffrn_radiation_source 'fine-focus sealed tube'
_diffrn_radiation_type MoK\a
_diffrn_radiation_wavelength 0.71073
_diffrn_reflns_av_R_equivalents 0.0759
_diffrn_reflns_av_sigmaI/netI 0.0638
_diffrn_reflns_limit_h_max 21
_diffrn_reflns_limit_h_min -21
_diffrn_reflns_limit_k_max 14
_diffrn_reflns_limit_k_min -6
_diffrn_reflns_limit_l_max 11
_diffrn_reflns_limit_l_min -11
_diffrn_reflns_number 9704
_diffrn_reflns_theta_full 25.00
_diffrn_reflns_theta_max 25.00
_diffrn_reflns_theta_min 2.06
_exptl_absorpt_coefficient_mu 0.088
_exptl_absorpt_correction_T_max 0.9912
_exptl_absorpt_correction_T_min 0.9655
_exptl_absorpt_correction_type empirical
_exptl_crystal_colour yellow
_exptl_crystal_density_diffrn 1.209
_exptl_crystal_density_method 'not measured'
_exptl_crystal_description prism
_exptl_crystal_F_000 832
_exptl_crystal_size_max 0.40
_exptl_crystal_size_mid 0.15
_exptl_crystal_size_min 0.10
_refine_diff_density_max 0.331
_refine_diff_density_min -0.319
_refine_diff_density_rms 0.078
_refine_ls_extinction_method none
_refine_ls_goodness_of_fit_ref 1.331
_refine_ls_hydrogen_treatment constr
_refine_ls_matrix_type full
_refine_ls_number_parameters 131
_refine_ls_number_reflns 1887
_refine_ls_number_restraints 30
_refine_ls_restrained_S_all 1.325
_refine_ls_R_factor_all 0.1235
_refine_ls_R_factor_gt 0.1095
_refine_ls_shift/su_max 0.000
_refine_ls_shift/su_mean 0.000
_refine_ls_structure_factor_coef Fsqd
_refine_ls_weighting_details 'calc w=1/[\s^2^(Fo^2^)+(0.0255P)^2^+7.4321P] where P=(Fo^2^+2Fc^2^)/3'
_refine_ls_weighting_scheme calc
_refine_ls_wR_factor_gt 0.1916
_refine_ls_wR_factor_ref 0.1972
_reflns_number_gt 1654
_reflns_number_total 1887
_reflns_threshold_expression >2sigma(I)
_cod_data_source_file jo052511from20051206_022159_1.cif
_cod_depositor_comments
;
The following automatic conversions were performed:
'_symmetry_cell_setting' value 'Orthorhombic' changed to 'orthorhombic'
according to '/home/saulius/struct/CIF-dictionaries/cif_core.dic'
dictionary named 'cif_core.dic' version 2.4.1 from 2010-06-29.

Automatic conversion script
Id: cif_fix_enum 1527 2010-12-29 10:47:43Z saulius 
;
_cod_database_code 4021558

loop_
_symmetry_equiv_pos_as_xyz
'x, y, z'
'-x+1/2, -y+1/2, z+1/2'
'-x, y, -z+1/2'
'x+1/2, -y+1/2, -z'
'-x, -y, -z'
'x-1/2, y-1/2, -z-1/2'
'x, -y, z-1/2'
'-x-1/2, y-1/2, z'

loop_
_atom_site_label
_atom_site_type_symbol
_atom_site_fract_x
_atom_site_fract_y
_atom_site_fract_z
_atom_site_U_iso_or_equiv
_atom_site_adp_type
_atom_site_occupancy
_atom_site_symmetry_multiplicity
_atom_site_calc_flag
_atom_site_refinement_flags
B1 B 0.5000 0.4367(6) 1.2500 0.0142(15) Uani 1 2 d S
C1 C 0.5971(2) 0.1982(4) 0.8035(4) 0.0126(9) Uani 1 1 d U
C2 C 0.5999(2) 0.0867(4) 0.8542(4) 0.0145(9) Uani 1 1 d U
H2 H 0.6150 0.0213 0.8060 0.017 Uiso 1 1 calc R
C3 C 0.5765(2) 0.0893(4) 0.9887(4) 0.0128(9) Uani 1 1 d U
H3 H 0.5727 0.0259 1.0469 0.015 Uiso 1 1 calc R
C4 C 0.5598(2) 0.2018(4) 1.0218(4) 0.0115(8) Uani 1 1 d U
C5 C 0.5293(2) 0.2550(4) 1.1405(4) 0.0134(9) Uani 1 1 d .
C6 C 0.5000 0.1951(5) 1.2500 0.0119(13) Uani 1 2 d S
H6 H 0.5000 0.1147 1.2500 0.014 Uiso 1 2 calc SR
C7 C 0.6106(2) 0.2456(4) 0.6643(4) 0.0149(10) Uani 1 1 d .
H7A H 0.5793 0.3135 0.6530 0.018 Uiso 1 1 calc R
H7B H 0.5938 0.1887 0.5982 0.018 Uiso 1 1 calc R
C8 C 0.6919(2) 0.2794(4) 0.6281(4) 0.0151(10) Uani 1 1 d .
C9 C 0.7237(2) 0.3637(4) 0.7321(4) 0.0182(10) Uani 1 1 d .
H9A H 0.7238 0.3284 0.8209 0.027 Uiso 1 1 calc R
H9B H 0.6934 0.4322 0.7340 0.027 Uiso 1 1 calc R
H9C H 0.7741 0.3837 0.7069 0.027 Uiso 1 1 calc R
C10 C 0.6889(3) 0.3380(4) 0.4891(5) 0.0229(11) Uani 1 1 d .
H10A H 0.7388 0.3581 0.4607 0.034 Uiso 1 1 calc R
H10B H 0.6589 0.4068 0.4953 0.034 Uiso 1 1 calc R
H10C H 0.6670 0.2862 0.4235 0.034 Uiso 1 1 calc R
C11 C 0.7399(2) 0.1714(4) 0.6208(4) 0.0192(11) Uani 1 1 d .
H11A H 0.7899 0.1919 0.5939 0.029 Uiso 1 1 calc R
H11B H 0.7190 0.1190 0.5549 0.029 Uiso 1 1 calc R
H11C H 0.7411 0.1348 0.7089 0.029 Uiso 1 1 calc R
F1 F 0.44367(14) 0.5052(2) 1.1994(3) 0.0294(7) Uani 1 1 d .
N1 N 0.57411(16) 0.2659(3) 0.9075(3) 0.0103(7) Uani 1 1 d U
H1 H 0.5691 0.3399 0.9025 0.012 Uiso 1 1 calc R
O1 O 0.52931(17) 0.3677(3) 1.1381(3) 0.0196(8) Uani 1 1 d .

loop_
_atom_site_aniso_label
_atom_site_aniso_U_11
_atom_site_aniso_U_22
_atom_site_aniso_U_33
_atom_site_aniso_U_23
_atom_site_aniso_U_13
_atom_site_aniso_U_12
B1 0.018(4) 0.009(3) 0.016(4) 0.000 0.006(3) 0.000
C1 0.0006(16) 0.024(2) 0.0131(18) -0.0034(17) -0.0004(14) 0.0010(16)
C2 0.0069(18) 0.021(2) 0.0154(19) -0.0071(18) 0.0048(16) -0.0001(16)
C3 0.0057(17) 0.019(2) 0.0139(19) 0.0014(17) -0.0024(15) -0.0011(16)
C4 0.0023(16) 0.017(2) 0.0152(19) 0.0011(17) -0.0008(15) -0.0027(16)
C5 0.0045(19) 0.019(2) 0.017(2) 0.002(2) -0.0056(17) -0.0014(18)
C6 0.016(3) 0.009(3) 0.012(3) 0.000 -0.002(2) 0.000
C7 0.007(2) 0.027(3) 0.010(2) -0.0045(19) -0.0036(17) -0.0001(19)
C8 0.008(2) 0.026(3) 0.011(2) 0.0006(19) 0.0037(17) 0.0011(19)
C9 0.009(2) 0.028(3) 0.018(2) 0.000(2) 0.0016(18) -0.004(2)
C10 0.016(2) 0.034(3) 0.019(2) 0.003(2) 0.0038(19) -0.001(2)
C11 0.008(2) 0.037(3) 0.013(2) 0.001(2) 0.0016(17) 0.001(2)
F1 0.0271(14) 0.0405(17) 0.0206(14) 0.0119(13) 0.0114(12) 0.0200(14)
N1 0.0011(14) 0.0166(17) 0.0133(16) 0.0012(14) -0.0008(12) 0.0016(13)
O1 0.0282(17) 0.0153(16) 0.0152(16) 0.0029(14) 0.0097(14) 0.0011(14)

loop_
_atom_type_symbol
_atom_type_description
_atom_type_scat_dispersion_real
_atom_type_scat_dispersion_imag
_atom_type_scat_source
C C 0.0033 0.0016 'International Tables Vol C Tables 4.2.6.8 and 6.1.1.4'
H H 0.0000 0.0000 'International Tables Vol C Tables 4.2.6.8 and 6.1.1.4'
B B 0.0013 0.0007 'International Tables Vol C Tables 4.2.6.8 and 6.1.1.4'
N N 0.0061 0.0033 'International Tables Vol C Tables 4.2.6.8 and 6.1.1.4'
O O 0.0106 0.0060 'International Tables Vol C Tables 4.2.6.8 and 6.1.1.4'
F F 0.0171 0.0103 'International Tables Vol C Tables 4.2.6.8 and 6.1.1.4'

loop_
_geom_angle_atom_site_label_1
_geom_angle_atom_site_label_2
_geom_angle_atom_site_label_3
_geom_angle
_geom_angle_site_symmetry_1
_geom_angle_site_symmetry_3
F1 B1 F1 109.5(5) . 3_657
F1 B1 O1 108.02(16) . .
F1 B1 O1 109.03(16) 3_657 .
F1 B1 O1 109.03(16) . 3_657
F1 B1 O1 108.02(16) 3_657 3_657
O1 B1 O1 113.2(5) . 3_657
N1 C1 C2 106.4(4) . .
N1 C1 C7 121.7(4) . .
C2 C1 C7 131.8(4) . .
C3 C2 C1 108.0(4) . .
C3 C2 H2 126.0 . .
C1 C2 H2 126.0 . .
C4 C3 C2 108.2(4) . .
C4 C3 H3 125.9 . .
C2 C3 H3 125.9 . .
N1 C4 C3 106.3(4) . .
N1 C4 C5 120.3(4) . .
C3 C4 C5 133.3(4) . .
O1 C5 C6 121.1(4) . .
O1 C5 C4 114.7(4) . .
C6 C5 C4 124.1(4) . .
C5 C6 C5 119.6(6) 3_657 .
C5 C6 H6 120.2 3_657 .
C5 C6 H6 120.2 . .
C1 C7 C8 117.1(3) . .
C1 C7 H7A 108.0 . .
C8 C7 H7A 108.0 . .
C1 C7 H7B 108.0 . .
C8 C7 H7B 108.0 . .
H7A C7 H7B 107.3 . .
C11 C8 C9 110.5(3) . .
C11 C8 C10 110.2(3) . .
C9 C8 C10 109.0(4) . .
C11 C8 C7 109.4(4) . .
C9 C8 C7 111.1(3) . .
C10 C8 C7 106.5(3) . .
C8 C9 H9A 109.5 . .
C8 C9 H9B 109.5 . .
H9A C9 H9B 109.5 . .
C8 C9 H9C 109.5 . .
H9A C9 H9C 109.5 . .
H9B C9 H9C 109.5 . .
C8 C10 H10A 109.5 . .
C8 C10 H10B 109.5 . .
H10A C10 H10B 109.5 . .
C8 C10 H10C 109.5 . .
H10A C10 H10C 109.5 . .
H10B C10 H10C 109.5 . .
C8 C11 H11A 109.5 . .
C8 C11 H11B 109.5 . .
H11A C11 H11B 109.5 . .
C8 C11 H11C 109.5 . .
H11A C11 H11C 109.5 . .
H11B C11 H11C 109.5 . .
C1 N1 C4 111.0(3) . .
C1 N1 H1 124.5 . .
C4 N1 H1 124.5 . .
C5 O1 B1 122.4(4) . .

loop_
_geom_bond_atom_site_label_1
_geom_bond_atom_site_label_2
_geom_bond_distance
_geom_bond_site_symmetry_2
B1 F1 1.399(5) .
B1 F1 1.399(5) 3_657
B1 O1 1.482(5) .
B1 O1 1.482(5) 3_657
C1 N1 1.376(5) .
C1 C2 1.412(6) .
C1 C7 1.518(6) .
C2 C3 1.409(6) .
C2 H2 0.9500 .
C3 C4 1.402(6) .
C3 H3 0.9500 .
C4 N1 1.394(5) .
C4 C5 1.451(6) .
C5 O1 1.331(5) .
C5 C6 1.406(5) .
C6 C5 1.406(5) 3_657
C6 H6 0.9500 .
C7 C8 1.574(6) .
C7 H7A 0.9900 .
C7 H7B 0.9900 .
C8 C11 1.547(6) .
C8 C9 1.550(6) .
C8 C10 1.552(6) .
C9 H9A 0.9800 .
C9 H9B 0.9800 .
C9 H9C 0.9800 .
C10 H10A 0.9800 .
C10 H10B 0.9800 .
C10 H10C 0.9800 .
C11 H11A 0.9800 .
C11 H11B 0.9800 .
C11 H11C 0.9800 .
N1 H1 0.8800 .
